data_4508156
loop_
_publ_author_name
'Gutov, Oleksii V.'

_publ_section_title
;
 1,3,4-Oxadiazoles for Crystal Engineering. Convenient Synthesis and
 Self-Assembly: Nonchiral Chains versus Chiral Helices
;
_journal_issue 9
_journal_name_full 'Crystal Growth &amp; Design'
_journal_page_first 3953
_journal_paper_doi 10.1021/cg400649h
_journal_volume 13
_journal_year 2013
_chemical_formula_sum 'C8 H10 N2 O3'
_chemical_formula_weight 182.18
_chemical_name_systematic
;
 (2Z)-3-(5-isopropyl-1,3,4-oxadiazol-2-yl)propenoic acid
;
_space_group_IT_number 2
_symmetry_space_group_name_Hall '-P 1'
_symmetry_space_group_name_H-M 'P -1'
_atom_sites_solution_hydrogens geom
_atom_sites_solution_primary direct
_atom_sites_solution_secondary difmap
_audit_creation_date 2012-08-14T13:23:37-00:00
_audit_creation_method 'WinGX routine CIF_UPDATE'
_cell_angle_alpha 92.926(16)
_cell_angle_beta 91.192(15)
_cell_angle_gamma 105.216(15)
_cell_formula_units_Z 4
_cell_length_a 7.901(2)
_cell_length_b 9.800(3)
_cell_length_c 12.291(3)
_cell_measurement_temperature 173(2)
_cell_volume 916.6(4)
_computing_structure_refinement 'SHELXL-97 (Sheldrick, 1997)'
_computing_structure_solution 'SHELXS-97 (Sheldrick, 1990)'
_diffrn_ambient_temperature 173(2)
_diffrn_measured_fraction_theta_full 0.997
_diffrn_measured_fraction_theta_max 0.997
_diffrn_radiation_monochromator graphite
_diffrn_radiation_type MoK\a
_diffrn_radiation_wavelength 0.71073
_diffrn_reflns_av_R_equivalents 0.0722
_diffrn_reflns_av_unetI/netI 0.0729
_diffrn_reflns_limit_h_max 9
_diffrn_reflns_limit_h_min -9
_diffrn_reflns_limit_k_max 11
_diffrn_reflns_limit_k_min -11
_diffrn_reflns_limit_l_max 14
_diffrn_reflns_limit_l_min -14
_diffrn_reflns_number 13881
_diffrn_reflns_theta_full 25
_diffrn_reflns_theta_max 25
_diffrn_reflns_theta_min 2.16
_exptl_absorpt_coefficient_mu 0.103
_exptl_absorpt_correction_T_max 0.9611
_exptl_absorpt_correction_T_min 0.9271
_exptl_absorpt_correction_type multi-scan
_exptl_absorpt_process_details sadabs
_exptl_crystal_density_diffrn 1.32
_exptl_crystal_density_method 'not measured'
_exptl_crystal_F_000 384
_exptl_crystal_size_max 0.75
_exptl_crystal_size_mid 0.54
_exptl_crystal_size_min 0.39
_refine_diff_density_max 0.871
_refine_diff_density_min -0.418
_refine_diff_density_rms 0.145
_refine_ls_extinction_method none
_refine_ls_goodness_of_fit_ref 1.072
_refine_ls_hydrogen_treatment mixed
_refine_ls_matrix_type full
_refine_ls_number_parameters 263
_refine_ls_number_reflns 3226
_refine_ls_number_restraints 0
_refine_ls_restrained_S_all 1.072
_refine_ls_R_factor_all 0.1462
_refine_ls_R_factor_gt 0.1102
_refine_ls_shift/su_max 1.551
_refine_ls_shift/su_mean 0.009
_refine_ls_structure_factor_coef Fsqd
_refine_ls_weighting_details 'calc w=1/[\s^2^(Fo^2^)+(0.1845P)^2^+1.9983P] where P=(Fo^2^+2Fc^2^)/3'
_refine_ls_weighting_scheme calc
_refine_ls_wR_factor_gt 0.2918
_refine_ls_wR_factor_ref 0.3263
_reflns_number_gt 2137
_reflns_number_total 3226
_reflns_threshold_expression >2sigma(I)
_cod_data_source_file cg400649h_si_005.cif
_cod_data_source_block 140612
_cod_database_code 4508156

loop_
_symmetry_equiv_pos_as_xyz
'x, y, z'
'-x, -y, -z'

loop_
_atom_site_label
_atom_site_type_symbol
_atom_site_fract_x
_atom_site_fract_y
_atom_site_fract_z
_atom_site_U_iso_or_equiv
_atom_site_adp_type
_atom_site_occupancy
_atom_site_symmetry_multiplicity
_atom_site_calc_flag
_atom_site_refinement_flags
C9 C 0.2199(7) 0.6201(6) 0.7845(4) 0.0302(12) Uani 1 1 d .
C1 C 0.2752(6) 0.3988(6) 0.2784(4) 0.0280(12) Uani 1 1 d .
C10 C 0.1546(7) 0.7863(5) 0.7032(4) 0.0276(12) Uani 1 1 d .
C13 C 0.2764(7) 0.3829(5) 0.6171(4) 0.0289(12) Uani 1 1 d .
C5 C 0.2239(7) 0.6324(5) 0.1297(4) 0.0283(12) Uani 1 1 d .
C11 C 0.2901(7) 0.4981(6) 0.8066(4) 0.0303(12) Uani 1 1 d .
C2 C 0.3315(7) 0.2318(5) 0.1784(4) 0.0285(12) Uani 1 1 d .
C3 C 0.2124(7) 0.5237(6) 0.3109(4) 0.0302(12) Uani 1 1 d .
C4 C 0.1849(7) 0.6197(6) 0.2457(4) 0.0326(13) Uani 1 1 d .
C12 C 0.3178(7) 0.3996(6) 0.7350(4) 0.0315(12) Uani 1 1 d .
C6 C 0.3463(8) 0.1503(6) 0.0759(4) 0.0364(13) Uani 1 1 d .
H6 H 0.4621 0.1911 0.0469 0.044 Uiso 1 1 calc R
C14 C 0.1339(8) 0.8690(6) 0.6081(4) 0.0402(14) Uani 1 1 d .
H14 H 0.0351 0.8123 0.562 0.048 Uiso 1 1 calc R
C7 C 0.3338(10) -0.0022(7) 0.1003(5) 0.0553(18) Uani 1 1 d .
H7A H 0.428 -0.005 0.1499 0.083 Uiso 1 1 calc R
H7B H 0.3419 -0.0555 0.0338 0.083 Uiso 1 1 calc R
H7C H 0.2235 -0.0425 0.1325 0.083 Uiso 1 1 calc R
C8 C 0.2067(10) 0.1592(7) -0.0099(5) 0.0536(18) Uani 1 1 d .
H8A H 0.0923 0.1267 0.0193 0.08 Uiso 1 1 calc R
H8B H 0.2153 0.1008 -0.0736 0.08 Uiso 1 1 calc R
H8C H 0.2252 0.2556 -0.0291 0.08 Uiso 1 1 calc R
C16 C 0.0884(11) 1.0061(7) 0.6490(6) 0.063(2) Uani 1 1 d .
H16A H -0.0162 0.9825 0.6902 0.094 Uiso 1 1 calc R
H16B H 0.0695 1.0579 0.5878 0.094 Uiso 1 1 calc R
H16C H 0.1836 1.0632 0.6945 0.094 Uiso 1 1 calc R
C15 C 0.2973(10) 0.8985(11) 0.5405(7) 0.083(3) Uani 1 1 d .
H15A H 0.3964 0.9523 0.5847 0.124 Uiso 1 1 calc R
H15B H 0.2804 0.9514 0.4795 0.124 Uiso 1 1 calc R
H15C H 0.3183 0.8105 0.5147 0.124 Uiso 1 1 calc R
O1 O 0.2762(4) 0.3545(4) 0.1727(3) 0.0283(9) Uani 1 1 d .
O4 O 0.2158(5) 0.6660(4) 0.6845(3) 0.0321(9) Uani 1 1 d .
O3 O 0.0903(5) 0.6500(4) 0.0705(3) 0.0360(10) Uani 1 1 d .
O5 O 0.3999(5) 0.3466(4) 0.5610(3) 0.0380(10) Uani 1 1 d .
O6 O 0.1375(5) 0.3915(4) 0.5761(3) 0.0426(11) Uani 1 1 d .
O2 O 0.3661(5) 0.6324(5) 0.0920(3) 0.0435(11) Uani 1 1 d .
N3 N 0.1681(6) 0.6954(5) 0.8580(3) 0.0322(11) Uani 1 1 d .
N1 N 0.3257(6) 0.3175(5) 0.3436(4) 0.0349(11) Uani 1 1 d .
N2 N 0.3613(6) 0.2087(5) 0.2771(4) 0.0341(11) Uani 1 1 d .
N4 N 0.1254(6) 0.8059(5) 0.8035(4) 0.0340(11) Uani 1 1 d .
H1O H 0.128(6) 0.663(5) -0.015(4) 0.014(11) Uiso 1 1 d .
H2O H 0.380(6) 0.334(5) 0.476(4) 0.014(11) Uiso 1 1 d .
H3 H 0.196(5) 0.528(4) 0.391(4) 0.006(10) Uiso 1 1 d .
H4 H 0.149(7) 0.705(6) 0.277(4) 0.032(14) Uiso 1 1 d .
H11 H 0.308(5) 0.493(4) 0.888(3) 0.004(10) Uiso 1 1 d .
H12 H 0.368(7) 0.337(6) 0.765(4) 0.026(13) Uiso 1 1 d .

loop_
_atom_site_aniso_label
_atom_site_aniso_U_11
_atom_site_aniso_U_22
_atom_site_aniso_U_33
_atom_site_aniso_U_23
_atom_site_aniso_U_13
_atom_site_aniso_U_12
C9 0.022(3) 0.039(3) 0.025(3) 0.002(2) 0.002(2) 0.000(2)
C1 0.018(3) 0.038(3) 0.028(3) 0.006(2) 0.0001(19) 0.007(2)
C10 0.023(3) 0.023(3) 0.036(3) 0.005(2) -0.001(2) 0.004(2)
C13 0.025(3) 0.024(3) 0.038(3) 0.002(2) 0.003(2) 0.007(2)
C5 0.023(3) 0.023(3) 0.041(3) 0.002(2) 0.000(2) 0.010(2)
C11 0.027(3) 0.033(3) 0.032(3) 0.006(2) 0.003(2) 0.009(2)
C2 0.027(3) 0.022(3) 0.037(3) 0.004(2) 0.005(2) 0.005(2)
C3 0.029(3) 0.029(3) 0.032(3) 0.000(2) 0.005(2) 0.008(2)
C4 0.028(3) 0.032(3) 0.040(3) -0.001(2) -0.003(2) 0.011(2)
C12 0.028(3) 0.032(3) 0.037(3) 0.011(2) 0.005(2) 0.010(2)
C6 0.035(3) 0.033(3) 0.041(3) 0.001(2) 0.006(2) 0.007(2)
C14 0.039(3) 0.044(3) 0.035(3) 0.010(2) -0.001(2) 0.005(3)
C7 0.079(5) 0.035(4) 0.055(4) -0.002(3) 0.012(4) 0.021(3)
C8 0.073(5) 0.053(4) 0.038(3) -0.006(3) -0.002(3) 0.024(4)
C16 0.097(6) 0.034(4) 0.060(4) 0.009(3) -0.008(4) 0.021(4)
C15 0.057(5) 0.124(8) 0.078(5) 0.062(5) 0.026(4) 0.031(5)
O1 0.0260(19) 0.031(2) 0.0289(19) 0.0017(14) 0.0016(14) 0.0090(16)
O4 0.031(2) 0.036(2) 0.030(2) 0.0063(15) 0.0011(15) 0.0091(17)
O3 0.027(2) 0.045(2) 0.038(2) 0.0076(17) 0.0011(16) 0.0127(18)
O5 0.032(2) 0.052(3) 0.035(2) 0.0039(17) 0.0036(16) 0.0209(19)
O6 0.033(2) 0.054(3) 0.045(2) -0.0049(18) -0.0045(17) 0.021(2)
O2 0.032(2) 0.059(3) 0.048(2) 0.018(2) 0.0084(18) 0.023(2)
N3 0.032(3) 0.031(2) 0.034(2) 0.0052(19) 0.0001(19) 0.009(2)
N1 0.035(3) 0.035(3) 0.035(2) 0.0025(19) 0.0048(19) 0.010(2)
N2 0.034(3) 0.029(3) 0.040(3) 0.0053(19) 0.002(2) 0.010(2)
N4 0.037(3) 0.028(2) 0.038(3) 0.0061(19) -0.001(2) 0.009(2)

loop_
_atom_type_symbol
_atom_type_description
_atom_type_scat_dispersion_real
_atom_type_scat_dispersion_imag
_atom_type_scat_source
C C 0.0033 0.0016 'International Tables Vol C Tables 4.2.6.8 and 6.1.1.4'
H H 0 0 'International Tables Vol C Tables 4.2.6.8 and 6.1.1.4'
N N 0.0061 0.0033 'International Tables Vol C Tables 4.2.6.8 and 6.1.1.4'
O O 0.0106 0.006 'International Tables Vol C Tables 4.2.6.8 and 6.1.1.4'

loop_
_geom_angle_atom_site_label_1
_geom_angle_atom_site_label_2
_geom_angle_atom_site_label_3
_geom_angle
N3 C9 O4 114.1(5)
N3 C9 C11 124.3(5)
O4 C9 C11 121.6(5)
N1 C1 O1 112.7(5)
N1 C1 C3 125.9(5)
O1 C1 C3 121.4(4)
N4 C10 O4 111.6(4)
N4 C10 C14 130.6(5)
O4 C10 C14 117.8(5)
O6 C13 O5 123.4(5)
O6 C13 C12 123.8(5)
O5 C13 C12 112.6(4)
O2 C5 O3 123.3(5)
O2 C5 C4 124.1(5)
O3 C5 C4 112.5(4)
C12 C11 C9 127.9(5)
N2 C2 O1 110.7(4)
N2 C2 C6 130.5(5)
O1 C2 C6 118.8(4)
C4 C3 C1 126.3(5)
C3 C4 C5 127.9(5)
C11 C12 C13 128.0(5)
C2 C6 C7 109.3(5)
C2 C6 C8 111.5(5)
C7 C6 C8 111.3(5)
C10 C14 C15 111.1(5)
C10 C14 C16 109.0(5)
C15 C14 C16 112.3(6)
C1 O1 C2 103.0(4)
C9 O4 C10 102.0(4)
C9 N3 N4 105.8(4)
C1 N1 N2 105.8(4)
C2 N2 N1 107.9(4)
C10 N4 N3 106.6(4)

loop_
_geom_bond_atom_site_label_1
_geom_bond_atom_site_label_2
_geom_bond_distance
C9 N3 1.278(7)
C9 O4 1.334(6)
C9 C11 1.478(8)
C1 N1 1.287(7)
C1 O1 1.349(6)
C1 C3 1.477(7)
C10 N4 1.273(7)
C10 O4 1.398(6)
C10 C14 1.486(7)
C13 O6 1.224(6)
C13 O5 1.318(6)
C13 C12 1.470(7)
C5 O2 1.223(6)
C5 O3 1.323(6)
C5 C4 1.470(8)
C11 C12 1.336(8)
C2 N2 1.274(7)
C2 O1 1.387(6)
C2 C6 1.481(7)
C3 C4 1.324(8)
C6 C7 1.517(8)
C6 C8 1.532(8)
C14 C15 1.521(9)
C14 C16 1.543(9)
N3 N4 1.411(6)
N1 N2 1.400(6)
